data_9010667
loop_
_publ_author_name
'Topa, D.'
'Makovicky, E.'
'Balic-Zunic T'

_publ_section_title
;
 What is the reason for the doubled unit-cell volumes of
 copper-lead-rich pavonite homologues? The crystal structures of
 cupromakovickyite and makovickyite
;
_journal_name_full 'The Canadian Mineralogist'
_journal_page_first 515
_journal_page_last 523
_journal_paper_doi 10.3749/canmin.46.2.515
_journal_volume 46
_journal_year 2008
_chemical_compound_source 'Felbertal, Austria'
_chemical_formula_sum 'Ag0.68 Bi5.6 Cu1.062 S9'
_chemical_name_mineral Makovickyite
_space_group_IT_number 12
_symmetry_space_group_name_Hall '-C 2y'
_symmetry_space_group_name_H-M 'C 1 2/m 1'
_cell_angle_alpha 90
_cell_angle_beta 99.397
_cell_angle_gamma 90
_cell_length_a 13.239
_cell_length_b 4.0547
_cell_length_c 14.667
_cell_formula_units_Z 2
_cell_volume 776.762
_database_code_amcsd 0006188
_exptl_crystal_density_diffrn 6.840
_cod_original_formula_sum 'Cu1.062 Ag.68 Bi5.6 S9'
_cod_database_code 9010667

loop_
_space_group_symop_operation_xyz
x,y,z
1/2+x,1/2+y,z
x,-y,z
1/2+x,1/2-y,z
-x,y,-z
1/2-x,1/2+y,-z
-x,-y,-z
1/2-x,1/2-y,-z

loop_
_atom_site_aniso_label
_atom_site_aniso_U_11
_atom_site_aniso_U_22
_atom_site_aniso_U_33
_atom_site_aniso_U_12
_atom_site_aniso_U_13
_atom_site_aniso_U_23
Cu1 0.02000 0.14000 0.04300 0.00000 0.00020 0.00000
Cu2 0.03200 0.09000 0.09000 0.00000 0.00600 0.00000
Ag 0.10000 0.04800 0.10000 0.00000 0.07000 0.00000
Bi1 0.02480 0.02730 0.02850 0.00000 0.00380 0.00000
Ag1 0.02480 0.02730 0.02850 0.00000 0.00380 0.00000
Bi2 0.02870 0.02920 0.02520 0.00000 0.00410 0.00000
Bi3 0.03420 0.03250 0.02400 0.00000 0.00250 0.00000
S1 0.02800 0.02800 0.01700 0.00000 0.00080 0.00000
S2 0.02300 0.03000 0.02400 0.00000 0.00080 0.00000
S3 0.02200 0.02700 0.01800 0.00000 0.00060 0.00000
S4 0.02400 0.02400 0.04700 0.00000 0.00320 0.00000
S5 0.03300 0.02600 0.02900 0.00000 0.01400 0.00000

loop_
_atom_site_label
_atom_site_fract_x
_atom_site_fract_y
_atom_site_fract_z
_atom_site_occupancy
_atom_site_U_iso_or_equiv
Cu1 0.50000 0.18900 0.50000 0.38400 0.06800
Cu2 -0.01680 0.00000 0.44480 0.14700 0.07000
Ag 0.50000 0.00000 0.50000 0.28000 0.09200
Bi1 0.15070 0.00000 0.06591 0.80000 0.02700
Ag1 0.15070 0.00000 0.06591 0.20000 0.02700
Bi2 0.44756 0.00000 0.19061 1.00000 0.02770
Bi3 0.24868 0.00000 0.62393 1.00000 0.03110
S1 0.50000 0.00000 0.00000 1.00000 0.02460
S2 0.09017 0.00000 0.22856 1.00000 0.02610
S3 0.14326 0.00000 0.45866 1.00000 0.02290
S4 0.20751 0.00000 0.87555 1.00000 0.03270
S5 0.39748 0.00000 0.35899 1.00000 0.02830

loop_
_cod_related_entry_id
_cod_related_entry_database
_cod_related_entry_code
1 AMCSD 0006188
